data_4312005
loop_
_publ_author_name
'Jay R. Stork'
'Marilyn M. Olmstead'
'Alan L. Balch'

_publ_section_title
;
 Effects of Pt...Pt Bonding, Anions, Solvate Molecules, and Hydrogen
 Bonding on the Self-Association of Chugaev's Cation, a Platinum Complex
 with a Chelating Carbene Ligand
;
_journal_name_full 'Inorganic Chemistry'
_journal_page_first 7508
_journal_page_last 7515
_journal_paper_doi 10.1021/ic049226j
_journal_volume 43
_journal_year 2004
_chemical_formula_sum 'C8.98 H16.95 Cl1.95 F6 N6 P Pt'
_chemical_formula_weight 618.12
_chemical_name_common 'Chugaev's PF6 salt dichloromethane solvate'
_chemical_name_systematic
;
  ?
;
_space_group_IT_number 13
_symmetry_cell_setting monoclinic
_symmetry_space_group_name_Hall '-P 2yac'
_symmetry_space_group_name_H-M 'P 1 2/n 1'
_atom_sites_solution_hydrogens geom
_atom_sites_solution_primary direct
_atom_sites_solution_secondary difmap
_audit_creation_method SHELXL-97
_cell_angle_alpha 90.00
_cell_angle_beta 90.446(7)
_cell_angle_gamma 90.00
_cell_formula_units_Z 8
_cell_length_a 10.681(3)
_cell_length_b 19.021(6)
_cell_length_c 20.620(7)
_cell_measurement_reflns_used 970
_cell_measurement_temperature 90(2)
_cell_measurement_theta_max 28.6
_cell_measurement_theta_min 2.25
_cell_volume 4189(2)
_computing_cell_refinement SMART
_computing_data_collection 'SMART 5.054 (Bruker, 2003)'
_computing_data_reduction 'SAINT 6.45A (Bruker, 2003)'
_computing_molecular_graphics 'SHELXTL 5.1 (Sheldrick, 1994)'
_computing_publication_material SHELXL97
_computing_structure_refinement 'SHELXL97 (Sheldrick, 1997)'
_computing_structure_solution 'SHELXS97 (Sheldrick, 1990)'
_diffrn_ambient_temperature 90(2)
_diffrn_detector_area_resol_mean 8.3
_diffrn_measured_fraction_theta_full 0.995
_diffrn_measured_fraction_theta_max 0.995
_diffrn_measurement_device_type 'Bruker SMART 1000'
_diffrn_measurement_method \w
_diffrn_radiation_monochromator graphite
_diffrn_radiation_source 'fine-focus sealed tube'
_diffrn_radiation_type MoK\a
_diffrn_radiation_wavelength 0.71073
_diffrn_reflns_av_R_equivalents 0.0588
_diffrn_reflns_av_sigmaI/netI 0.0420
_diffrn_reflns_limit_h_max 12
_diffrn_reflns_limit_h_min -12
_diffrn_reflns_limit_k_max 22
_diffrn_reflns_limit_k_min -22
_diffrn_reflns_limit_l_max 24
_diffrn_reflns_limit_l_min -24
_diffrn_reflns_number 55436
_diffrn_reflns_theta_full 25.35
_diffrn_reflns_theta_max 25.35
_diffrn_reflns_theta_min 0.99
_diffrn_standards_number 0
_exptl_absorpt_coefficient_mu 7.080
_exptl_absorpt_correction_T_max 0.3317
_exptl_absorpt_correction_T_min 0.2509
_exptl_absorpt_correction_type multi-scan
_exptl_absorpt_process_details 'SADABS 2.10 (Sheldrick, 2004)'
_exptl_crystal_colour red
_exptl_crystal_density_diffrn 1.960
_exptl_crystal_density_method 'not measured'
_exptl_crystal_description block
_exptl_crystal_F_000 2344
_exptl_crystal_size_max 0.27
_exptl_crystal_size_mid 0.23
_exptl_crystal_size_min 0.20
_refine_diff_density_max 3.353
_refine_diff_density_min -3.921
_refine_diff_density_rms 0.314
_refine_ls_extinction_method none
_refine_ls_goodness_of_fit_ref 1.219
_refine_ls_hydrogen_treatment constr
_refine_ls_matrix_type full
_refine_ls_number_parameters 455
_refine_ls_number_reflns 7632
_refine_ls_number_restraints 207
_refine_ls_restrained_S_all 1.677
_refine_ls_R_factor_all 0.0884
_refine_ls_R_factor_gt 0.0820
_refine_ls_shift/su_max 0.004
_refine_ls_shift/su_mean 0.000
_refine_ls_structure_factor_coef Fsqd
_refine_ls_weighting_details 'calc w=1/[\s^2^(Fo^2^)+(0.0419P)^2^+211.8012P] where P=(Fo^2^+2Fc^2^)/3'
_refine_ls_weighting_scheme calc
_refine_ls_wR_factor_gt 0.1882
_refine_ls_wR_factor_ref 0.1919
_reflns_number_gt 7041
_reflns_number_total 7632
_reflns_threshold_expression I>2\s(I)
_cod_data_source_file ic049226jsi20040920_110301_2.cif
_cod_data_source_block jrs64
_cod_original_sg_symbol_H-M 'P 2/n'
_cod_database_code 4312005

loop_
_symmetry_equiv_pos_as_xyz
'x, y, z'
'-x+1/2, y, -z+1/2'
'-x, -y, -z'
'x-1/2, -y, z-1/2'

loop_
_atom_site_label
_atom_site_type_symbol
_atom_site_fract_x
_atom_site_fract_y
_atom_site_fract_z
_atom_site_U_iso_or_equiv
_atom_site_adp_type
_atom_site_occupancy
_atom_site_symmetry_multiplicity
_atom_site_calc_flag
_atom_site_refinement_flags
_atom_site_disorder_assembly
_atom_site_disorder_group
Pt1 Pt 0.09438(10) 0.16066(4) 0.25716(6) 0.0223(3) Uani 1 1 d U . .
C1 C 0.051(3) 0.2968(14) 0.4285(15) 0.023(6) Uani 1 1 d U . .
H1A H 0.0865 0.3404 0.4115 0.035 Uiso 1 1 calc R . .
H1B H 0.0880 0.2864 0.4710 0.035 Uiso 1 1 calc R . .
H1C H -0.0401 0.3021 0.4329 0.035 Uiso 1 1 calc R . .
C2 C 0.093(4) 0.2425(18) 0.3213(16) 0.036(8) Uani 1 1 d U . .
C3 C 0.102(3) 0.2423(15) 0.1954(13) 0.022(6) Uani 1 1 d U . .
C4 C 0.098(4) 0.3009(18) 0.0892(16) 0.040(8) Uani 1 1 d U . .
H4A H 0.0136 0.3214 0.0867 0.060 Uiso 1 1 calc R . .
H4B H 0.1244 0.2871 0.0456 0.060 Uiso 1 1 calc R . .
H4C H 0.1563 0.3356 0.1070 0.060 Uiso 1 1 calc R . .
C5 C 0.083(3) 0.0880(17) 0.1892(15) 0.031(7) Uani 1 1 d U . .
C6 C 0.041(4) -0.0112(18) 0.1027(17) 0.034(8) Uani 1 1 d U . .
H6A H -0.0436 -0.0292 0.1102 0.051 Uiso 1 1 calc R . .
H6B H 0.1017 -0.0495 0.1078 0.051 Uiso 1 1 calc R . .
H6C H 0.0461 0.0078 0.0586 0.051 Uiso 1 1 calc R . .
C7 C 0.078(2) 0.0825(14) 0.3232(14) 0.017(6) Uani 1 1 d U . .
C8 C 0.050(4) -0.019(2) 0.4030(18) 0.039(9) Uani 1 1 d U . .
H8A H 0.0917 -0.0598 0.3841 0.058 Uiso 1 1 calc R . .
H8B H -0.0387 -0.0294 0.4095 0.058 Uiso 1 1 calc R . .
H8C H 0.0894 -0.0075 0.4449 0.058 Uiso 1 1 calc R . .
N1 N 0.078(3) 0.2375(13) 0.3827(12) 0.028(6) Uani 1 1 d U . .
H1 H 0.0842 0.1952 0.3996 0.034 Uiso 1 1 calc R . .
N2 N 0.093(3) 0.3048(13) 0.2896(11) 0.021(5) Uani 1 1 d U . .
H2 H 0.0892 0.3445 0.3113 0.025 Uiso 1 1 calc R . .
N3 N 0.100(3) 0.3052(13) 0.2227(12) 0.025(5) Uani 1 1 d U . .
N4 N 0.096(3) 0.2385(16) 0.1314(13) 0.039(7) Uani 1 1 d U . .
H4 H 0.0895 0.1968 0.1133 0.047 Uiso 1 1 calc R . .
N5 N 0.070(3) 0.0453(14) 0.1504(13) 0.029(6) Uani 1 1 d U . .
N6 N 0.062(3) 0.0402(15) 0.3600(12) 0.028(6) Uani 1 1 d U . .
Pt2 Pt 0.23991(16) 0.59433(5) 0.33220(5) 0.0319(3) Uani 1 1 d U . .
C9 C 0.559(3) 0.4539(17) 0.3114(16) 0.032(7) Uani 1 1 d U . .
H9A H 0.5163 0.4122 0.3283 0.048 Uiso 1 1 calc R . .
H9B H 0.6350 0.4628 0.3370 0.048 Uiso 1 1 calc R . .
H9C H 0.5813 0.4461 0.2660 0.048 Uiso 1 1 calc R . .
C10 C 0.355(3) 0.5120(14) 0.3258(14) 0.020(6) Uani 1 1 d U . .
C11 C 0.109(4) 0.5124(18) 0.3360(18) 0.039(8) Uani 1 1 d U . .
C12 C -0.086(4) 0.459(2) 0.364(2) 0.053(10) Uani 1 1 d U . .
H12A H -0.0683 0.4454 0.4098 0.079 Uiso 1 1 d . . .
H12B H -0.0699 0.4191 0.3360 0.079 Uiso 1 1 d . . .
H12C H -0.1730 0.4739 0.3604 0.079 Uiso 1 1 d . . .
C13 C 0.118(3) 0.6713(17) 0.3445(15) 0.027(7) Uani 1 1 d U . .
C14 C -0.037(4) 0.771(2) 0.3684(19) 0.041(9) Uani 1 1 d U . .
H14A H -0.0670 0.7905 0.3270 0.062 Uiso 1 1 calc R . .
H14B H 0.0051 0.8085 0.3933 0.062 Uiso 1 1 calc R . .
H14C H -0.1076 0.7531 0.3932 0.062 Uiso 1 1 calc R . .
C15 C 0.374(3) 0.6671(17) 0.3374(16) 0.031(7) Uani 1 1 d U . .
C16 C 0.530(4) 0.768(2) 0.357(2) 0.045(9) Uani 1 1 d U . .
H16A H 0.5595 0.7828 0.3140 0.068 Uiso 1 1 calc R . .
H16B H 0.6011 0.7519 0.3831 0.068 Uiso 1 1 calc R . .
H16C H 0.4893 0.8077 0.3783 0.068 Uiso 1 1 calc R . .
N7 N 0.475(3) 0.5146(13) 0.3159(13) 0.031(6) Uani 1 1 d U . .
H7 H 0.5094 0.5565 0.3114 0.038 Uiso 1 1 calc R . .
N8 N 0.299(3) 0.4475(14) 0.3258(13) 0.031(6) Uani 1 1 d U . .
H8 H 0.3406 0.4080 0.3216 0.038 Uiso 1 1 calc R . .
N9 N 0.168(3) 0.4495(15) 0.3330(15) 0.037(7) Uani 1 1 d U . .
N10 N -0.004(3) 0.5173(15) 0.3468(15) 0.040(7) Uani 1 1 d U . .
H10 H -0.0382 0.5594 0.3438 0.048 Uiso 1 1 calc R . .
N11 N 0.051(3) 0.7152(17) 0.3562(14) 0.035(7) Uani 1 1 d U . .
N12 N 0.443(3) 0.7125(16) 0.3493(13) 0.033(7) Uani 1 1 d U . .
P1 P 0.2619(10) 0.1197(3) 0.5180(3) 0.0263(16) Uani 1 1 d . . .
F1 F 0.250(3) 0.1195(8) 0.5947(8) 0.042(4) Uani 1 1 d . . .
F2 F 0.268(3) 0.1205(8) 0.4408(7) 0.040(5) Uani 1 1 d . . .
F3 F 0.405(2) 0.1190(11) 0.5220(10) 0.045(5) Uani 1 1 d . . .
F4 F 0.106(3) 0.1209(12) 0.5113(10) 0.050(6) Uani 1 1 d . . .
F5 F 0.260(3) 0.0342(7) 0.5165(8) 0.042(3) Uani 1 1 d . . .
F6 F 0.249(3) 0.2039(7) 0.5189(8) 0.042(3) Uani 1 1 d . . .
P2 P 0.2500 0.3546(4) 0.7500 0.038(3) Uani 1 2 d S . .
F7 F 0.2500 0.2710(11) 0.7500 0.050(7) Uani 1 2 d S A .
F8 F 0.3996(19) 0.3552(8) 0.7419(18) 0.067(6) Uani 1 1 d . A .
F9 F 0.265(5) 0.4381(12) 0.7390(19) 0.030(9) Uani 0.50 1 d PU A -1
F10 F 0.232(3) 0.3561(11) 0.6738(11) 0.070(8) Uani 1 1 d . A .
P3 P 0.2500 0.8755(6) 0.2500 0.077(6) Uani 1 2 d SD . .
F11 F 0.251(4) 0.8758(14) 0.3262(11) 0.163(13) Uani 1 1 d D . .
F12 F 0.2500 0.9570(13) 0.2500 0.17(2) Uani 1 2 d SD . .
F13 F 0.105(2) 0.877(2) 0.2494(17) 0.163(13) Uani 1 1 d D . .
F14 F 0.2500 0.7934(14) 0.2500 0.17(2) Uani 1 2 d SD . .
C17 C 0.2500 0.760(2) 0.7500 0.046(12) Uani 1 2 d S . 1
H17A H 0.3249 0.7906 0.7526 0.055 Uiso 1 1 d . B 1
Cl1 Cl 0.2581(13) 0.7067(5) 0.6796(5) 0.063(3) Uani 1 1 d . C 1
C18 C 0.183(5) -0.135(3) 0.547(2) 0.07(3) Uiso 0.50 1 d PGD . .
Cl3 Cl 0.262(8) -0.209(2) 0.4859(19) 0.187(19) Uiso 0.50 1 d PGD F .
H18A H 0.1305 -0.1015 0.5223 0.225 Uiso 0.25 1 d P D 1
H18B H 0.2019 -0.1815 0.5279 0.225 Uiso 0.25 1 d P E 1
Cl2A Cl 0.252(4) -0.1099(18) 0.6216(15) 0.065(11) Uiso 0.25 1 d PGD F 1
H18C H 0.1302 -0.1017 0.5223 0.078 Uiso 0.25 1 d P G 2
H18D H 0.2019 -0.1815 0.5278 0.078 Uiso 0.25 1 d P H 2
Cl2B Cl 0.213(3) -0.1225(15) 0.5988(15) 0.041(8) Uiso 0.25 1 d PGD F 2
C19 C 0.297(8) 0.4874(13) 0.4842(16) 0.07(2) Uiso 0.50 1 d PD I 3
H19A H 0.2054 0.4872 0.4699 0.079 Uiso 0.50 1 d P J 3
H19B H 0.3469 0.4744 0.4478 0.079 Uiso 0.50 1 d P K 3
Cl4 Cl 0.313(3) 0.4248(9) 0.5461(9) 0.074(8) Uani 0.50 1 d PD I 3
Cl5 Cl 0.333(2) 0.5726(10) 0.5115(7) 0.083(9) Uani 0.50 1 d PD I 3
C20 C 0.266(3) 0.039(6) 0.742(13) 0.09(6) Uiso 0.25 1 d PD L -4
H20A H 0.3067 0.0372 0.7850 0.106 Uiso 0.25 1 calc PR L -4
H20B H 0.3179 0.0681 0.7129 0.106 Uiso 0.25 1 calc PR L -4
Cl6 Cl 0.1156(17) 0.0758(9) 0.7483(11) 0.010(4) Uiso 0.25 1 d PD L -4
Cl7 Cl 0.256(4) -0.0472(15) 0.7100(17) 0.056(9) Uiso 0.25 1 d PD L -4
C21 C 0.2491 -0.1691 0.4804 0.002 Uiso 0.20 1 d PD M 5
H21A H 0.3214 -0.1381 0.4717 0.002 Uiso 0.20 1 calc PR M 5
H21B H 0.1951 -0.1698 0.4411 0.002 Uiso 0.20 1 calc PR M 5
Cl8 Cl 0.3029 -0.2548 0.4969 0.044 Uiso 0.20 1 d PD M 5
Cl9 Cl 0.1637 -0.1356 0.5462 0.079 Uiso 0.20 1 d PD M 5

loop_
_atom_site_aniso_label
_atom_site_aniso_U_11
_atom_site_aniso_U_22
_atom_site_aniso_U_33
_atom_site_aniso_U_23
_atom_site_aniso_U_13
_atom_site_aniso_U_12
Pt1 0.0253(5) 0.0069(4) 0.0346(6) 0.0030(5) 0.0019(5) -0.0032(4)
C1 0.021(11) 0.014(10) 0.035(11) -0.003(9) 0.001(9) -0.002(9)
C2 0.042(12) 0.028(12) 0.037(12) -0.004(10) -0.006(11) 0.003(10)
C3 0.025(11) 0.018(10) 0.025(10) -0.004(9) 0.003(10) -0.004(9)
C4 0.048(13) 0.036(12) 0.036(12) 0.005(10) 0.003(11) -0.001(11)
C5 0.035(12) 0.023(11) 0.034(11) 0.003(10) -0.006(10) -0.009(10)
C6 0.044(13) 0.022(12) 0.035(12) -0.003(10) 0.001(10) -0.006(10)
C7 0.007(9) 0.014(10) 0.028(10) -0.005(9) -0.001(9) 0.002(8)
C8 0.050(14) 0.028(13) 0.039(13) 0.004(10) 0.005(11) -0.006(11)
N1 0.038(11) 0.014(9) 0.032(10) 0.002(8) 0.010(9) 0.003(9)
N2 0.023(10) 0.014(9) 0.026(9) 0.006(8) -0.008(9) -0.007(8)
N3 0.017(10) 0.021(10) 0.036(10) -0.004(8) 0.005(9) 0.006(8)
N4 0.048(12) 0.033(11) 0.036(11) 0.001(9) 0.003(11) 0.003(10)
N5 0.035(11) 0.020(10) 0.032(10) 0.000(9) -0.002(9) -0.008(9)
N6 0.034(11) 0.024(10) 0.025(10) 0.002(9) -0.007(9) 0.006(9)
Pt2 0.0589(8) 0.0074(4) 0.0294(6) -0.0019(4) 0.0044(7) -0.0067(6)
C9 0.026(12) 0.031(11) 0.039(12) 0.004(10) 0.011(10) -0.004(10)
C10 0.027(11) 0.008(9) 0.025(11) 0.002(8) -0.002(9) -0.011(9)
C11 0.047(13) 0.027(12) 0.043(12) -0.001(10) -0.003(11) -0.010(11)
C12 0.047(14) 0.050(14) 0.061(14) 0.009(11) 0.000(12) -0.005(12)
C13 0.032(12) 0.021(11) 0.030(11) -0.002(9) -0.006(9) -0.008(10)
C14 0.047(13) 0.033(13) 0.044(13) -0.007(11) 0.011(11) 0.009(11)
C15 0.039(13) 0.024(11) 0.029(11) -0.006(10) 0.001(10) -0.008(10)
C16 0.045(14) 0.038(14) 0.051(14) -0.005(11) -0.005(11) -0.003(11)
N7 0.039(11) 0.015(9) 0.041(11) -0.001(9) 0.008(9) -0.005(9)
N8 0.041(11) 0.024(10) 0.029(10) -0.001(9) 0.005(9) -0.013(9)
N9 0.046(12) 0.028(11) 0.037(11) -0.004(9) -0.002(10) 0.008(9)
N10 0.042(12) 0.025(11) 0.053(12) 0.005(10) 0.001(10) 0.000(9)
N11 0.041(12) 0.026(11) 0.039(11) -0.001(9) -0.002(9) 0.001(9)
N12 0.044(12) 0.024(11) 0.031(11) -0.002(9) 0.001(9) -0.004(9)
P1 0.038(5) 0.014(3) 0.027(4) 0.004(2) 0.003(4) -0.002(4)
F1 0.068(12) 0.029(8) 0.029(9) 0.003(7) 0.005(11) -0.009(13)
F2 0.078(16) 0.020(7) 0.022(8) 0.007(6) 0.004(10) -0.005(11)
F3 0.051(13) 0.024(10) 0.059(13) 0.003(9) 0.001(12) -0.007(11)
F4 0.066(16) 0.033(12) 0.050(12) -0.001(9) 0.012(12) -0.022(12)
F5 0.076(9) 0.008(5) 0.042(7) 0.008(4) 0.005(8) -0.018(8)
F6 0.076(9) 0.008(5) 0.042(7) 0.008(4) 0.005(8) -0.018(8)
P2 0.053(7) 0.007(4) 0.055(7) 0.000 0.020(7) 0.000
F7 0.052(16) 0.022(11) 0.079(19) 0.000 0.037(19) 0.000
F8 0.044(11) 0.019(8) 0.14(2) -0.008(15) 0.014(18) -0.002(8)
F9 0.038(15) 0.012(9) 0.040(16) 0.001(10) 0.007(12) -0.004(11)
F10 0.10(2) 0.042(11) 0.065(14) 0.010(10) 0.005(17) -0.022(15)
P3 0.165(19) 0.025(6) 0.042(8) 0.000 0.022(13) 0.000
F11 0.21(3) 0.23(3) 0.053(12) -0.013(19) 0.01(2) -0.14(3)
F12 0.38(6) 0.030(13) 0.11(3) 0.000 -0.08(5) 0.000
F13 0.21(3) 0.23(3) 0.053(12) -0.013(19) 0.01(2) -0.14(3)
F14 0.38(6) 0.030(13) 0.11(3) 0.000 -0.08(5) 0.000
C17 0.05(3) 0.026(19) 0.06(3) 0.000 0.03(3) 0.000
Cl1 0.049(5) 0.061(5) 0.080(7) -0.018(5) 0.005(6) -0.010(6)
Cl4 0.14(2) 0.050(11) 0.030(9) -0.018(8) -0.004(11) 0.026(12)
Cl5 0.14(2) 0.104(18) 0.009(7) 0.006(9) 0.004(9) -0.099(17)

loop_
_atom_type_symbol
_atom_type_description
_atom_type_scat_dispersion_real
_atom_type_scat_dispersion_imag
_atom_type_scat_source
C C 0.0033 0.0016 'International Tables Vol C Tables 4.2.6.8 and 6.1.1.4'
H H 0.0000 0.0000 'International Tables Vol C Tables 4.2.6.8 and 6.1.1.4'
N N 0.0061 0.0033 'International Tables Vol C Tables 4.2.6.8 and 6.1.1.4'
F F 0.0171 0.0103 'International Tables Vol C Tables 4.2.6.8 and 6.1.1.4'
P P 0.1023 0.0942 'International Tables Vol C Tables 4.2.6.8 and 6.1.1.4'
Cl Cl 0.1484 0.1585 'International Tables Vol C Tables 4.2.6.8 and 6.1.1.4'
Pt Pt -1.7033 8.3905 'International Tables Vol C Tables 4.2.6.8 and 6.1.1.4'

loop_
_geom_angle_atom_site_label_1
_geom_angle_atom_site_label_2
_geom_angle_atom_site_label_3
_geom_angle
_geom_angle_site_symmetry_1
_geom_angle_site_symmetry_3
_geom_angle_publ_flag
C5 Pt1 C3 95.4(12) . . ?
C5 Pt1 C7 87.6(10) . . ?
C3 Pt1 C7 176.0(11) . . ?
C5 Pt1 C2 173.7(14) . . ?
C3 Pt1 C2 79.7(11) . . ?
C7 Pt1 C2 97.1(12) . . ?
C5 Pt1 Pt1 89.5(11) . 2 ?
C3 Pt1 Pt1 84.2(9) . 2 ?
C7 Pt1 Pt1 98.5(7) . 2 ?
C2 Pt1 Pt1 93.9(11) . 2 ?
N1 C1 H1A 109.5 . . ?
N1 C1 H1B 109.5 . . ?
H1A C1 H1B 109.5 . . ?
N1 C1 H1C 109.5 . . ?
H1A C1 H1C 109.5 . . ?
H1B C1 H1C 109.5 . . ?
N1 C2 N2 123(3) . . ?
N1 C2 Pt1 126(3) . . ?
N2 C2 Pt1 111(2) . . ?
N4 C3 N3 118(3) . . ?
N4 C3 Pt1 126(2) . . ?
N3 C3 Pt1 115(2) . . ?
N4 C4 H4A 109.5 . . ?
N4 C4 H4B 109.5 . . ?
H4A C4 H4B 109.5 . . ?
N4 C4 H4C 109.5 . . ?
H4A C4 H4C 109.5 . . ?
H4B C4 H4C 109.5 . . ?
N5 C5 Pt1 176(3) . . ?
N5 C6 H6A 109.5 . . ?
N5 C6 H6B 109.5 . . ?
H6A C6 H6B 109.5 . . ?
N5 C6 H6C 109.5 . . ?
H6A C6 H6C 109.5 . . ?
H6B C6 H6C 109.5 . . ?
N6 C7 Pt1 176(3) . . ?
N6 C8 H8A 109.5 . . ?
N6 C8 H8B 109.5 . . ?
H8A C8 H8B 109.5 . . ?
N6 C8 H8C 109.5 . . ?
H8A C8 H8C 109.5 . . ?
H8B C8 H8C 109.5 . . ?
C2 N1 C1 126(3) . . ?
C2 N1 H1 116.8 . . ?
C1 N1 H1 116.8 . . ?
C2 N2 N3 119(3) . . ?
C2 N2 H2 120.4 . . ?
N3 N2 H2 120.4 . . ?
C3 N3 N2 115(3) . . ?
C3 N4 C4 123(3) . . ?
C3 N4 H4 118.5 . . ?
C4 N4 H4 118.5 . . ?
C5 N5 C6 175(3) . . ?
C7 N6 C8 174(3) . . ?
C13 Pt2 C15 87.2(10) . . ?
C13 Pt2 C10 175.1(12) . . ?
C15 Pt2 C10 96.0(13) . . ?
C13 Pt2 C11 96.1(14) . . ?
C15 Pt2 C11 173.4(14) . . ?
C10 Pt2 C11 80.3(12) . . ?
C13 Pt2 Pt2 100.1(9) . 2 ?
C15 Pt2 Pt2 90.2(10) . 2 ?
C10 Pt2 Pt2 83.7(8) . 2 ?
C11 Pt2 Pt2 94.9(10) . 2 ?
N7 C9 H9A 109.5 . . ?
N7 C9 H9B 109.5 . . ?
H9A C9 H9B 109.5 . . ?
N7 C9 H9C 109.5 . . ?
H9A C9 H9C 109.5 . . ?
H9B C9 H9C 109.5 . . ?
N7 C10 N8 118(3) . . ?
N7 C10 Pt2 126(2) . . ?
N8 C10 Pt2 116(2) . . ?
N10 C11 N9 122(3) . . ?
N10 C11 Pt2 127(3) . . ?
N9 C11 Pt2 110(3) . . ?
N10 C12 H12A 108.4 . . ?
N10 C12 H12B 109.8 . . ?
H12A C12 H12B 109.8 . . ?
N10 C12 H12C 108.9 . . ?
H12A C12 H12C 108.8 . . ?
H12B C12 H12C 111.1 . . ?
N11 C13 Pt2 175(3) . . ?
N11 C14 H14A 109.5 . . ?
N11 C14 H14B 109.5 . . ?
H14A C14 H14B 109.5 . . ?
N11 C14 H14C 109.5 . . ?
H14A C14 H14C 109.5 . . ?
H14B C14 H14C 109.5 . . ?
N12 C15 Pt2 169(3) . . ?
N12 C16 H16A 109.5 . . ?
N12 C16 H16B 109.5 . . ?
H16A C16 H16B 109.5 . . ?
N12 C16 H16C 109.5 . . ?
H16A C16 H16C 109.5 . . ?
H16B C16 H16C 109.5 . . ?
C10 N7 C9 126(3) . . ?
C10 N7 H7 117.2 . . ?
C9 N7 H7 117.2 . . ?
C10 N8 N9 114(3) . . ?
C10 N8 H8 122.8 . . ?
N9 N8 H8 122.8 . . ?
C11 N9 N8 120(3) . . ?
C11 N10 C12 125(3) . . ?
C11 N10 H10 117.5 . . ?
C12 N10 H10 117.5 . . ?
C13 N11 C14 178(3) . . ?
C15 N12 C16 174(3) . . ?
F3 P1 F1 92.1(14) . . ?
F3 P1 F2 90.3(13) . . ?
F1 P1 F2 177.6(17) . . ?
F3 P1 F6 95.4(14) . . ?
F1 P1 F6 89.0(9) . . ?
F2 P1 F6 90.4(9) . . ?
F3 P1 F5 90.2(13) . . ?
F1 P1 F5 90.8(9) . . ?
F2 P1 F5 89.5(9) . . ?
F6 P1 F5 174.4(16) . . ?
F3 P1 F4 178.4(11) . . ?
F1 P1 F4 89.6(14) . . ?
F2 P1 F4 88.0(13) . . ?
F6 P1 F4 84.4(14) . . ?
F5 P1 F4 90.1(13) . . ?
F10 P2 F10 177.9(16) . 2_556 ?
F10 P2 F7 91.1(8) . . ?
F10 P2 F7 91.1(8) 2_556 . ?
F10 P2 F8 89.3(18) . 2_556 ?
F10 P2 F8 90.7(18) 2_556 2_556 ?
F7 P2 F8 90.4(6) . 2_556 ?
F10 P2 F8 90.7(18) . . ?
F10 P2 F8 89.3(18) 2_556 . ?
F7 P2 F8 90.4(6) . . ?
F8 P2 F8 179.2(13) 2_556 . ?
F10 P2 F9 81.6(16) . . ?
F10 P2 F9 96.3(17) 2_556 . ?
F7 P2 F9 170.2(13) . . ?
F8 P2 F9 96.0(18) 2_556 . ?
F8 P2 F9 83.2(18) . . ?
F10 P2 F9 96.3(17) . 2_556 ?
F10 P2 F9 81.6(16) 2_556 2_556 ?
F7 P2 F9 170.2(13) . 2_556 ?
F8 P2 F9 83.2(18) 2_556 2_556 ?
F8 P2 F9 96.0(18) . 2_556 ?
F9 P2 F9 20(3) . 2_556 ?
F12 P3 F13 88.9(16) . . ?
F12 P3 F13 88.9(16) . 2 ?
F13 P3 F13 178(3) . 2 ?
F12 P3 F14 180.000(9) . . ?
F13 P3 F14 91.1(16) . . ?
F13 P3 F14 91.1(16) 2 . ?
F12 P3 F11 89.8(10) . 2 ?
F13 P3 F11 89.7(15) . 2 ?
F13 P3 F11 90.3(15) 2 2 ?
F14 P3 F11 90.2(10) . 2 ?
F12 P3 F11 89.8(10) . . ?
F13 P3 F11 90.3(15) . . ?
F13 P3 F11 89.7(15) 2 . ?
F14 P3 F11 90.2(10) . . ?
F11 P3 F11 180(2) 2 . ?
Cl1 C17 Cl1 110(2) . 2_556 ?
Cl1 C17 H17A 109.7 . . ?
Cl1 C17 H17A 109.6 2_556 . ?
Cl2B C18 Cl2A 9.3 . . ?
Cl2B C18 Cl3 127.0 . . ?
Cl2A C18 Cl3 123.2 . . ?
Cl2B C18 H18A 120.6 . . ?
Cl2A C18 H18A 120.6 . . ?
Cl3 C18 H18A 110.3 . . ?
Cl2B C18 H18B 120.5 . . ?
Cl2A C18 H18B 120.5 . . ?
Cl3 C18 H18B 20.8 . . ?
H18A C18 H18B 118.7 . . ?
Cl2B C18 H18C 120.6 . . ?
Cl2A C18 H18C 120.7 . . ?
Cl3 C18 H18C 110.3 . . ?
H18A C18 H18C 0.3 . . ?
H18B C18 H18C 118.6 . . ?
Cl2B C18 H18D 120.6 . . ?
Cl2A C18 H18D 120.5 . . ?
Cl3 C18 H18D 20.8 . . ?
H18A C18 H18D 118.7 . . ?
H18B C18 H18D 0.1 . . ?
H18C C18 H18D 118.6 . . ?
C18 Cl3 H18B 17.1 . . ?
C18 Cl3 H18D 17.1 . . ?
H18B Cl3 H18D 0.0 . . ?
Cl4 C19 Cl5 111.9(12) . . ?
Cl4 C19 H19A 107.3 . . ?
Cl5 C19 H19A 107.7 . . ?
Cl4 C19 H19B 110.0 . . ?
Cl5 C19 H19B 111.5 . . ?
H19A C19 H19B 108.3 . . ?
Cl6 C20 Cl7 110.3(12) . . ?
Cl6 C20 H20A 109.6 . . ?
Cl7 C20 H20A 109.6 . . ?
Cl6 C20 H20B 109.6 . . ?
Cl7 C20 H20B 109.6 . . ?
H20A C20 H20B 108.1 . . ?
Cl9 C21 Cl8 110.9 . . ?
Cl9 C21 H18B 33.8 . . ?
Cl8 C21 H18B 77.7 . . ?
Cl9 C21 H18D 33.9 . . ?
Cl8 C21 H18D 77.7 . . ?
H18B C21 H18D 0.1 . . ?
Cl9 C21 H21A 109.5 . . ?
Cl8 C21 H21A 109.5 . . ?
H18B C21 H21A 129.4 . . ?
H18D C21 H21A 129.4 . . ?
Cl9 C21 H21B 109.5 . . ?
Cl8 C21 H21B 109.5 . . ?
H18B C21 H21B 116.5 . . ?
H18D C21 H21B 116.4 . . ?
H21A C21 H21B 108.1 . . ?
C21 Cl9 H18A 92.5 . . ?
C21 Cl9 H18B 37.4 . . ?
H18A Cl9 H18B 124.7 . . ?
C21 Cl9 H18C 92.5 . . ?
H18A Cl9 H18C 0.3 . . ?
H18B Cl9 H18C 124.7 . . ?
C21 Cl9 H18D 37.4 . . ?
H18A Cl9 H18D 124.7 . . ?
H18B Cl9 H18D 0.1 . . ?
H18C Cl9 H18D 124.7 . . ?

loop_
_geom_bond_atom_site_label_1
_geom_bond_atom_site_label_2
_geom_bond_distance
_geom_bond_site_symmetry_2
_geom_bond_publ_flag
Pt1 C5 1.97(3) . ?
Pt1 C3 2.01(3) . ?
Pt1 C7 2.03(3) . ?
Pt1 C2 2.04(3) . ?
Pt1 Pt1 3.340(2) 2 ?
C1 N1 1.50(4) . ?
C1 H1A 0.9800 . ?
C1 H1B 0.9800 . ?
C1 H1C 0.9800 . ?
C2 N1 1.28(4) . ?
C2 N2 1.35(4) . ?
C3 N4 1.32(4) . ?
C3 N3 1.32(4) . ?
C4 N4 1.47(4) . ?
C4 H4A 0.9800 . ?
C4 H4B 0.9800 . ?
C4 H4C 0.9800 . ?
C5 N5 1.15(4) . ?
C6 N5 1.49(4) . ?
C6 H6A 0.9800 . ?
C6 H6B 0.9800 . ?
C6 H6C 0.9800 . ?
C7 N6 1.12(4) . ?
C8 N6 1.44(4) . ?
C8 H8A 0.9800 . ?
C8 H8B 0.9800 . ?
C8 H8C 0.9800 . ?
N1 H1 0.8800 . ?
N2 N3 1.38(3) . ?
N2 H2 0.8800 . ?
N4 H4 0.8800 . ?
Pt2 C13 1.97(3) . ?
Pt2 C15 1.99(3) . ?
Pt2 C10 2.00(3) . ?
Pt2 C11 2.10(3) . ?
Pt2 Pt2 3.398(2) 2 ?
C9 N7 1.46(4) . ?
C9 H9A 0.9800 . ?
C9 H9B 0.9800 . ?
C9 H9C 0.9800 . ?
C10 N7 1.30(4) . ?
C10 N8 1.37(4) . ?
C11 N10 1.23(5) . ?
C11 N9 1.36(5) . ?
C12 N10 1.46(5) . ?
C12 H12A 0.9915 . ?
C12 H12B 0.9647 . ?
C12 H12C 0.9763 . ?
C13 N11 1.13(4) . ?
C14 N11 1.44(5) . ?
C14 H14A 0.9800 . ?
C14 H14B 0.9800 . ?
C14 H14C 0.9800 . ?
C15 N12 1.16(4) . ?
C16 N12 1.41(5) . ?
C16 H16A 0.9800 . ?
C16 H16B 0.9800 . ?
C16 H16C 0.9800 . ?
N7 H7 0.8800 . ?
N8 N9 1.40(4) . ?
N8 H8 0.8800 . ?
N10 H10 0.8800 . ?
P1 F3 1.53(3) . ?
P1 F1 1.590(17) . ?
P1 F2 1.594(17) . ?
P1 F6 1.607(15) . ?
P1 F5 1.627(14) . ?
P1 F4 1.67(3) . ?
P2 F10 1.58(2) . ?
P2 F10 1.58(2) 2_556 ?
P2 F7 1.59(2) . ?
P2 F8 1.61(2) 2_556 ?
P2 F8 1.61(2) . ?
P2 F9 1.61(2) . ?
P2 F9 1.61(2) 2_556 ?
P3 F12 1.55(2) . ?
P3 F13 1.55(3) . ?
P3 F13 1.55(3) 2 ?
P3 F14 1.56(3) . ?
P3 F11 1.57(2) 2 ?
P3 F11 1.57(2) . ?
C17 Cl1 1.77(2) . ?
C17 Cl1 1.77(2) 2_556 ?
C17 H17A 0.9904 . ?
C18 Cl2B 1.1325 . ?
C18 Cl2A 1.7602 . ?
C18 Cl3 2.0701 . ?
C18 H18A 0.9899 . ?
C18 H18B 0.9910 . ?
C18 H18C 0.9901 . ?
C18 H18D 0.9924 . ?
Cl3 H18B 1.1972 . ?
Cl3 H18D 1.1954 . ?
C19 Cl4 1.754(14) . ?
C19 Cl5 1.757(14) . ?
C19 H19A 1.0170 . ?
C19 H19B 0.9582 . ?
C20 Cl6 1.761(14) . ?
C20 Cl7 1.762(14) . ?
C20 H20A 0.9900 . ?
C20 H20B 0.9900 . ?
C21 Cl9 1.7607 . ?
C21 Cl8 1.7608 . ?
C21 H18B 1.1299 . ?
C21 H18D 1.1284 . ?
C21 H21A 0.9900 . ?
C21 H21B 0.9900 . ?
Cl9 H18A 0.8872 . ?
Cl9 H18B 1.0347 . ?
Cl9 H18C 0.8866 . ?
Cl9 H18D 1.0362 . ?

loop_
_geom_hbond_atom_site_label_D
_geom_hbond_atom_site_label_H
_geom_hbond_atom_site_label_A
_geom_hbond_distance_DH
_geom_hbond_distance_HA
_geom_hbond_distance_DA
_geom_hbond_angle_DHA
_geom_hbond_site_symmetry_A
N1 H1 F2 0.88 2.56 3.24(3) 133.9 .
N2 H2 N9 0.88 2.21 3.00(4) 149.1 .
N4 H4 F2 0.88 2.38 3.07(4) 134.7 2
N7 H7 F8 0.88 2.23 3.06(3) 155.8 3_666
N7 H7 F9 0.88 2.64 3.14(5) 117.0 3_666
N8 H8 N3 0.88 2.25 3.09(4) 158.0 2
